data_7249805
loop_
_publ_author_name
'Mishima, Akio'
'Mori, Runa'
'Kanazashi, Ken'
'Hamaguchi, Tomohiko'
'Ishikawa, Ryuta'
'Kawata, Satoshi'

_publ_section_title
;
 Structural analysis and water adsorption properties of chloranilate
 anion--terpyridine metal complexes forming hydrogen-bonded frameworks
;
_journal_name_full CrystEngComm
_journal_paper_doi 10.1039/D4CE01214C
_journal_year 2025
_chemical_formula_moiety 'C30 H22 Fe N6, C6 H Cl2 O4, C3 Cl0.989 O2, H2 O, C3 H Cl O2'
_chemical_formula_sum 'C42 H26 Cl4 Fe N6 O9'
_chemical_formula_weight 956.16
_space_group_crystal_system triclinic
_space_group_IT_number 2
_space_group_name_Hall '-P 1'
_space_group_name_H-M_alt 'P -1'
_atom_sites_solution_hydrogens mixed
_atom_sites_solution_primary dual
_audit_block_doi 10.5517/ccdc.csd.cc2kq33j
_audit_creation_date 2024-07-31
_audit_creation_method
;
Olex2 1.5
(compiled 2024.01.12 svn.r2f8d729c for OlexSys, GUI svn.r6928)
;
_audit_update_record
;
2024-07-31 deposited with the CCDC.	2025-01-15 downloaded from the CCDC.
;
_cell_angle_alpha 85.702(2)
_cell_angle_beta 80.124(2)
_cell_angle_gamma 85.417(2)
_cell_formula_units_Z 2
_cell_length_a 8.9753(2)
_cell_length_b 10.8907(2)
_cell_length_c 20.9485(4)
_cell_measurement_reflns_used 12707
_cell_measurement_temperature 293
_cell_measurement_theta_max 30.4440
_cell_measurement_theta_min 2.0740
_cell_volume 2006.95(7)
_computing_cell_refinement 'CrysAlisPro 1.171.40.53 (Rigaku OD, 2019)'
_computing_data_collection 'CrysAlisPro 1.171.40.53 (Rigaku OD, 2019)'
_computing_data_reduction 'CrysAlisPro 1.171.40.53 (Rigaku OD, 2019)'
_computing_molecular_graphics 'Olex2 1.5 (Dolomanov et al., 2009)'
_computing_publication_material 'Olex2 1.5 (Dolomanov et al., 2009)'
_computing_structure_refinement 'SHELXL 2019/3 (Sheldrick, 2015)'
_computing_structure_solution 'SHELXT 2018/2 (Sheldrick, 2018)'
_diffrn_ambient_environment air
_diffrn_ambient_temperature 293
_diffrn_detector 'CCD plate'
_diffrn_detector_area_resol_mean 10.0000
_diffrn_measured_fraction_theta_full 0.993
_diffrn_measured_fraction_theta_max 0.942
_diffrn_measurement_details
;
List of Runs (angles in degrees, time in seconds):

  # Type    Start    End  Width  t~exp~   \w     \q     \k     \f   Frames
#--------------------------------------------------------------------------
  1  \w     85.00 110.00   0.50   28.00    --   20.00  54.00 -90.00   50
  2  \w    -74.00 107.00   0.50   28.00    --   20.00  54.00 150.00  362
  3  \w    -73.00  29.00   0.50   28.00    --   20.00  54.00  30.00  204
  4  \w    -69.00  95.00   0.50   28.00    --   20.00  54.00-150.00  328
  5  \w    -72.00  11.00   0.50   28.00    --   20.00  54.00 -30.00  166
  6  \w     44.00  71.00   0.50   28.00    --   20.00  54.00 -30.00   54
  7  \w    -64.00 -35.00   0.50   28.00    --   20.00  54.00  60.00   58
  8  \w     20.00  67.00   0.50   28.00    --   20.00  54.00  60.00   94
  9  \w    -74.00 -42.00   0.50   28.00    --   20.00  54.00 -60.00   64
 10  \w     -1.00  36.00   0.50   28.00    --   20.00  54.00 -60.00   74
 11  \w    -63.00 -38.00   0.50   28.00    --   20.00  54.00   0.00   50
 12  \w     70.00  97.00   0.50   28.00    --   20.00  54.00   0.00   54
 13  \w    -71.00 -44.00   0.50   28.00    --   20.00  54.00 120.00   54
 14  \w    -17.00  11.00   0.50   28.00    --   20.00  54.00 120.00   56
 15  \w    -43.00 -18.00   0.50   28.00    --   20.00  54.00-180.00   50
 16  \w     31.00  56.00   0.50   28.00    --   20.00  54.00-180.00   50
 17  \w    -74.00  33.00   0.50   28.00    --   20.00  54.00 -90.00  214
;
_diffrn_measurement_device 'two-circle diffractometer'
_diffrn_measurement_device_type 'XtaLAB Mini II'
_diffrn_measurement_method '\w scans'
_diffrn_orient_matrix_type 'CrysAlisPro convention (1999,Acta A55,543-557)'
_diffrn_orient_matrix_UB_11 -0.0328982000
_diffrn_orient_matrix_UB_12 0.0602356000
_diffrn_orient_matrix_UB_13 -0.0060659000
_diffrn_orient_matrix_UB_21 -0.0201388000
_diffrn_orient_matrix_UB_22 0.0064043000
_diffrn_orient_matrix_UB_23 0.0338955000
_diffrn_orient_matrix_UB_31 0.0705473000
_diffrn_orient_matrix_UB_32 0.0248258000
_diffrn_orient_matrix_UB_33 0.0003118000
_diffrn_radiation_monochromator graphite
_diffrn_radiation_probe x-ray
_diffrn_radiation_type 'Mo K\a'
_diffrn_radiation_wavelength 0.71073
_diffrn_reflns_av_R_equivalents 0.0484
_diffrn_reflns_av_unetI/netI 0.0380
_diffrn_reflns_Laue_measured_fraction_full 0.993
_diffrn_reflns_Laue_measured_fraction_max 0.942
_diffrn_reflns_limit_h_max 12
_diffrn_reflns_limit_h_min -12
_diffrn_reflns_limit_k_max 15
_diffrn_reflns_limit_k_min -15
_diffrn_reflns_limit_l_max 29
_diffrn_reflns_limit_l_min -29
_diffrn_reflns_number 35122
_diffrn_reflns_point_group_measured_fraction_full 0.993
_diffrn_reflns_point_group_measured_fraction_max 0.942
_diffrn_reflns_theta_full 25.242
_diffrn_reflns_theta_max 30.575
_diffrn_reflns_theta_min 2.178
_diffrn_source 'fine-focus sealed X-ray tube'
_diffrn_source_type 'Rigaku (Mo) X-ray Source'
_exptl_absorpt_coefficient_mu 0.708
_exptl_absorpt_correction_T_max 1.00000
_exptl_absorpt_correction_T_min 0.54444
_exptl_absorpt_correction_type multi-scan
_exptl_absorpt_process_details
;
CrysAlisPro 1.171.40.53 (Rigaku Oxford Diffraction, 2019)
Empirical absorption correction using spherical harmonics,
 implemented in SCALE3 ABSPACK scaling algorithm.
;
_exptl_crystal_colour 'dark violet'
_exptl_crystal_colour_modifier dark
_exptl_crystal_colour_primary violet
_exptl_crystal_density_diffrn 1.582
_exptl_crystal_description plate
_exptl_crystal_F_000 972
_exptl_crystal_size_max 0.6
_exptl_crystal_size_mid 0.2
_exptl_crystal_size_min 0.2
_refine_diff_density_max 0.836
_refine_diff_density_min -0.749
_refine_diff_density_rms 0.077
_refine_ls_extinction_method none
_refine_ls_goodness_of_fit_ref 1.096
_refine_ls_hydrogen_treatment mixed
_refine_ls_matrix_type full
_refine_ls_number_parameters 595
_refine_ls_number_reflns 11624
_refine_ls_number_restraints 2
_refine_ls_restrained_S_all 1.097
_refine_ls_R_factor_all 0.0673
_refine_ls_R_factor_gt 0.0524
_refine_ls_shift/su_max 0.001
_refine_ls_shift/su_mean 0.000
_refine_ls_structure_factor_coef Fsqd
_refine_ls_weighting_details 'w=1/[\s^2^(Fo^2^)+(0.0638P)^2^+1.2101P] where P=(Fo^2^+2Fc^2^)/3'
_refine_ls_weighting_scheme calc
_refine_ls_wR_factor_gt 0.1346
_refine_ls_wR_factor_ref 0.1418
_reflns_Friedel_coverage 0.000
_reflns_number_gt 9355
_reflns_number_total 11624
_reflns_threshold_expression 'I > 2\s(I)'
_cod_data_source_file d4ce01214c2.cif
_cod_data_source_block exp_729
_cod_database_code 7249805
_shelx_shelxl_version_number 2019/3
_chemical_oxdiff_formula C30H30N10O20Cl2Fe1
_shelx_space_group_comment
;
The symmetry employed for this shelxl refinement is uniquely defined
by the following loop, which should always be used as a source of
symmetry information in preference to the above space-group names.
They are only intended as comments.
;
_shelx_estimated_absorpt_t_max 0.871
_shelx_estimated_absorpt_t_min 0.676
_olex2_refinement_description
;
1. Fixed Uiso
 At 1.2 times of:
  All C(H) groups
 At 1.5 times of:
  All O(H) groups, All O(H,H) groups
2. Restrained distances
 O1A-C31 \\sim O1B-C31
 with sigma of 0.02
 C32-Cl1A \\sim C32-Cl1B
 with sigma of 0.02
3. Others
 Fixed Sof: O1A(0.5) H1A(0.5) Cl1A(0.5) O2B(0.5) O2A(0.5) O1B(0.5) H1B(0.5)
 Cl1B(0.5)
4.a Free rotating group:
 O9(H9A,H9B)
4.b Aromatic/amide H refined with riding coordinates:
 C16(H16), C1(H1), C22(H22), C19(H19), C15(H15), C7(H7), C18(H18), C30(H30),
 C8(H8), C17(H17), C23(H23), C24(H24), C9(H9), C12(H12), C27(H27), C29(H29),
 C3(H3), C28(H28), C2(H2), C14(H14), C13(H13)
4.c Tetrahedral OH refined with riding coordinates:
 O1A(H1A), O1B(H1B)
4.d Idealised tetrahedral OH refined as rotating group:
 O3(H3A)
;
_olex2_submission_special_instructions 'No special instructions were received'
_oxdiff_exptl_absorpt_empirical_details
;
Empirical correction (ABSPACK) includes:
- Absorption correction using spherical harmonics
- Frame scaling
;
_oxdiff_exptl_absorpt_empirical_full_max 1.446
_oxdiff_exptl_absorpt_empirical_full_min 0.679

loop_
_space_group_symop_operation_xyz
'x, y, z'
'-x, -y, -z'

loop_
_atom_site_label
_atom_site_type_symbol
_atom_site_fract_x
_atom_site_fract_y
_atom_site_fract_z
_atom_site_U_iso_or_equiv
_atom_site_adp_type
_atom_site_occupancy
_atom_site_site_symmetry_order
_atom_site_calc_flag
_atom_site_refinement_flags_posn
_atom_site_refinement_flags_adp
_atom_site_refinement_flags_occupancy
_atom_site_disorder_assembly
_atom_site_disorder_group
Fe01 Fe 0.23832(3) 0.79042(3) 0.75136(2) 0.02313(8) Uani 1 1 d . . . . .
Cl3 Cl 0.95201(8) 1.17450(7) 0.47233(3) 0.05077(17) Uani 1 1 d . . . . .
Cl2 Cl 0.38147(10) 1.27185(9) 0.69014(5) 0.0746(3) Uani 1 1 d . . . . .
O5 O 0.9117(2) 1.36248(16) 0.57257(9) 0.0412(4) Uani 1 1 d . . . . .
N2 N 0.2783(2) 0.70613(16) 0.67410(8) 0.0263(3) Uani 1 1 d . . . . .
O8 O -0.2597(2) 0.59758(17) 0.95897(10) 0.0499(5) Uani 1 1 d . . . . .
N4 N 0.1469(2) 0.95162(16) 0.72151(8) 0.0263(3) Uani 1 1 d . . . . .
N3 N 0.4450(2) 0.84333(16) 0.71729(9) 0.0285(4) Uani 1 1 d . . . . .
N5 N 0.2029(2) 0.86890(15) 0.83033(8) 0.0253(3) Uani 1 1 d . . . . .
N1 N 0.0423(2) 0.71356(16) 0.75819(8) 0.0278(3) Uani 1 1 d . . . . .
N6 N 0.3194(2) 0.65596(16) 0.80753(9) 0.0293(4) Uani 1 1 d . . . . .
O9 O 0.8112(2) 0.6059(2) 0.52206(13) 0.0602(6) Uani 1 1 d G . . . .
H9A H 0.845526 0.644190 0.493219 0.090 Uiso 1 1 d G U . . .
H9B H 0.865755 0.551635 0.547478 0.090 Uiso 1 1 d G U . . .
O6 O 0.6512(2) 1.0664(2) 0.49227(10) 0.0578(6) Uani 1 1 d . . . . .
O3 O 0.4141(3) 1.1026(2) 0.58428(12) 0.0676(7) Uani 1 1 d . . . . .
H3A H 0.436780 1.049238 0.558043 0.101 Uiso 1 1 calc R U . . .
O4 O 0.6687(3) 1.3979(2) 0.66549(12) 0.0715(7) Uani 1 1 d . . . . .
O7 O 0.1292(3) 0.2820(2) 0.95777(15) 0.0796(9) Uani 1 1 d . . . . .
C37 C 0.8030(3) 1.2984(2) 0.57336(11) 0.0328(5) Uani 1 1 d . . . . .
C5 C 0.0352(2) 0.63962(19) 0.70909(10) 0.0290(4) Uani 1 1 d . . . . .
C6 C 0.1751(2) 0.6323(2) 0.66080(10) 0.0289(4) Uani 1 1 d . . . . .
C10 C 0.4158(2) 0.7106(2) 0.63603(10) 0.0294(4) Uani 1 1 d . . . . .
C21 C 0.1351(3) 0.98372(19) 0.83297(10) 0.0295(4) Uani 1 1 d . . . . .
C20 C 0.0991(2) 1.03147(19) 0.76939(10) 0.0292(4) Uani 1 1 d . . . . .
C11 C 0.5109(2) 0.7944(2) 0.65993(10) 0.0311(4) Uani 1 1 d . . . . .
C25 C 0.2483(3) 0.8098(2) 0.88344(10) 0.0297(4) Uani 1 1 d . . . . .
C42 C -0.1362(3) 0.5492(2) 0.97722(12) 0.0362(5) Uani 1 1 d . . . . .
C16 C 0.1276(3) 0.9893(2) 0.66089(11) 0.0331(4) Uani 1 1 d . . . . .
H16 H 0.161625 0.936638 0.627681 0.040 Uiso 1 1 calc R U . . .
C1 C -0.0813(3) 0.7275(2) 0.80414(11) 0.0367(5) Uani 1 1 d . . . . .
H1 H -0.078613 0.778041 0.837723 0.044 Uiso 1 1 calc R U . . .
C38 C 0.7961(3) 1.2065(2) 0.53115(11) 0.0350(5) Uani 1 1 d . . . . .
C26 C 0.3205(3) 0.6869(2) 0.86934(11) 0.0313(4) Uani 1 1 d . . . . .
C22 C 0.1108(3) 1.0450(2) 0.89007(12) 0.0387(5) Uani 1 1 d . . . . .
H22 H 0.064479 1.124492 0.891615 0.046 Uiso 1 1 calc R U . . .
C36 C 0.6633(3) 1.3216(2) 0.62706(13) 0.0406(5) Uani 1 1 d . . . . .
C19 C 0.0279(3) 1.1464(2) 0.75731(13) 0.0389(5) Uani 1 1 d . . . . .
H19 H -0.005516 1.198338 0.790899 0.047 Uiso 1 1 calc R U . . .
C41 C -0.0678(3) 0.4367(2) 0.95721(12) 0.0390(5) Uani 1 1 d . . . . .
C15 C 0.5233(3) 0.9227(2) 0.74236(12) 0.0403(5) Uani 1 1 d . . . . .
H15 H 0.479794 0.956604 0.781234 0.048 Uiso 1 1 calc R U . . .
C7 C 0.2071(3) 0.5597(2) 0.60801(12) 0.0387(5) Uani 1 1 d . . . . .
H7 H 0.135834 0.508807 0.599063 0.046 Uiso 1 1 calc R U . . .
C18 C 0.0071(3) 1.1828(2) 0.69463(14) 0.0442(6) Uani 1 1 d . . . . .
H18 H -0.041093 1.259249 0.685451 0.053 Uiso 1 1 calc R U . . .
C30 C 0.3774(3) 0.5426(2) 0.79122(13) 0.0380(5) Uani 1 1 d . . . . .
H30 H 0.374770 0.518946 0.749699 0.046 Uiso 1 1 calc R U . . .
C4 C -0.0922(3) 0.5799(2) 0.70516(13) 0.0406(5) Uani 1 1 d . . . . .
C8 C 0.3473(3) 0.5646(3) 0.56895(12) 0.0440(6) Uani 1 1 d . . . . .
H8 H 0.370648 0.516836 0.533110 0.053 Uiso 1 1 calc R U . . .
C17 C 0.0590(3) 1.1038(2) 0.64590(13) 0.0421(6) Uani 1 1 d . . . . .
H17 H 0.048054 1.127327 0.603261 0.051 Uiso 1 1 calc R U . . .
C23 C 0.1575(3) 0.9848(3) 0.94468(12) 0.0419(6) Uani 1 1 d . . . . .
H23 H 0.143035 1.024207 0.983360 0.050 Uiso 1 1 calc R U . . .
O1A O 0.7160(8) 0.8415(6) 0.9356(3) 0.0496(13) Uani 0.5 1 d D . P A 1
H1A H 0.706799 0.774255 0.955722 0.074 Uiso 0.5 1 calc R U P A 1
C24 C 0.2254(3) 0.8663(2) 0.94190(11) 0.0392(5) Uani 1 1 d . . . . .
H24 H 0.255135 0.825076 0.978645 0.047 Uiso 1 1 calc R U . . .
C9 C 0.4533(3) 0.6399(2) 0.58273(12) 0.0400(5) Uani 1 1 d . . . . .
H9 H 0.547986 0.642956 0.556609 0.048 Uiso 1 1 calc R U . . .
C35 C 0.5336(3) 1.2507(2) 0.62853(13) 0.0432(6) Uani 1 1 d . . . . .
C40 C 0.0655(3) 0.3838(2) 0.97721(14) 0.0422(6) Uani 1 1 d . . . . .
C34 C 0.5325(3) 1.1679(2) 0.58407(13) 0.0431(6) Uani 1 1 d . . . . .
C39 C 0.6669(3) 1.1423(2) 0.53150(12) 0.0390(5) Uani 1 1 d . . . . .
C32 C 0.5698(3) 1.0430(3) 0.93873(12) 0.0421(6) Uani 1 1 d D . . . .
C33 C 0.4679(3) 1.1217(2) 0.97480(15) 0.0466(6) Uani 1 1 d . . . . .
C12 C 0.6533(3) 0.8237(3) 0.62822(13) 0.0434(6) Uani 1 1 d . . . . .
H12 H 0.695980 0.788736 0.589536 0.052 Uiso 1 1 calc R U . . .
C27 C 0.3861(3) 0.6088(3) 0.91390(13) 0.0440(6) Uani 1 1 d . . . B 1
H27 H 0.387874 0.632967 0.955380 0.053 Uiso 1 1 calc R U . B 1
C29 C 0.4411(3) 0.4596(2) 0.83440(15) 0.0477(6) Uani 1 1 d . . . . .
H29 H 0.478221 0.381280 0.821936 0.057 Uiso 1 1 calc R U . . .
C3 C -0.2180(3) 0.5949(3) 0.75351(14) 0.0501(7) Uani 1 1 d . . . . .
H3 H -0.305298 0.555043 0.752318 0.060 Uiso 1 1 calc R U . . .
C28 C 0.4490(3) 0.4933(3) 0.89502(15) 0.0507(7) Uani 1 1 d . . . . .
H28 H 0.495863 0.439845 0.923449 0.061 Uiso 1 1 calc R U . B 1
C2 C -0.2121(3) 0.6693(3) 0.80324(13) 0.0486(7) Uani 1 1 d . . . . .
H2 H -0.295414 0.680350 0.835915 0.058 Uiso 1 1 calc R U . . .
C31 C 0.6049(3) 0.9219(2) 0.96065(16) 0.0513(7) Uani 1 1 d D . . . .
C14 C 0.6655(3) 0.9561(3) 0.71296(15) 0.0522(7) Uani 1 1 d . . . . .
H14 H 0.716157 1.011369 0.731770 0.063 Uiso 1 1 calc R U . . .
C13 C 0.7312(3) 0.9062(3) 0.65523(15) 0.0539(7) Uani 1 1 d . . . . .
H13 H 0.826708 0.927632 0.634648 0.065 Uiso 1 1 calc R U . . .
Cl1A Cl 0.6743(3) 1.07667(17) 0.86265(12) 0.0474(4) Uani 0.5 1 d D . P C 1
Cl4 Cl -0.15279(10) 0.35645(7) 0.90588(4) 0.0591(3) Uani 0.989(3) 1 d . . . D 2
O2B O 0.4305(7) 1.2255(4) 0.9395(2) 0.0472(12) Uani 0.5 1 d . . P E 2
O2A O 0.4423(8) 1.2445(5) 0.9723(3) 0.0711(17) Uani 0.5 1 d . . P E .
O1B O 0.6736(11) 0.8604(7) 0.9121(3) 0.094(3) Uani 0.5 1 d D . P A 2
H1B H 0.675810 0.786320 0.922711 0.141 Uiso 0.5 1 calc R U P A 2
Cl1B Cl 0.6324(4) 1.1223(2) 0.86265(14) 0.0791(8) Uani 0.5 1 d D . P C 2
H4 H -0.089(4) 0.530(3) 0.6710(18) 0.070(11) Uiso 1 1 d . . . . .

loop_
_atom_site_aniso_label
_atom_site_aniso_U_11
_atom_site_aniso_U_22
_atom_site_aniso_U_33
_atom_site_aniso_U_23
_atom_site_aniso_U_13
_atom_site_aniso_U_12
Fe01 0.02818(15) 0.02232(13) 0.01924(13) -0.00483(10) -0.00314(10) -0.00222(10)
Cl3 0.0479(4) 0.0647(4) 0.0407(3) -0.0181(3) 0.0026(3) -0.0181(3)
Cl2 0.0616(5) 0.0866(6) 0.0736(6) -0.0448(5) 0.0223(4) -0.0291(4)
O5 0.0437(9) 0.0389(9) 0.0444(10) -0.0062(7) -0.0102(8) -0.0150(7)
N2 0.0297(8) 0.0268(8) 0.0225(8) -0.0055(6) -0.0030(6) -0.0020(7)
O8 0.0568(11) 0.0382(9) 0.0584(12) -0.0149(8) -0.0256(9) 0.0194(8)
N4 0.0288(8) 0.0270(8) 0.0235(8) -0.0024(6) -0.0043(6) -0.0038(7)
N3 0.0328(9) 0.0279(8) 0.0259(8) -0.0062(7) -0.0048(7) -0.0036(7)
N5 0.0301(8) 0.0247(8) 0.0219(8) -0.0043(6) -0.0051(6) -0.0021(6)
N1 0.0319(9) 0.0282(8) 0.0234(8) -0.0047(7) -0.0025(7) -0.0037(7)
N6 0.0320(9) 0.0259(8) 0.0299(9) -0.0022(7) -0.0047(7) -0.0020(7)
O9 0.0504(12) 0.0543(13) 0.0731(16) -0.0123(11) 0.0039(11) -0.0088(10)
O6 0.0596(12) 0.0681(13) 0.0500(11) -0.0310(10) 0.0027(9) -0.0315(10)
O3 0.0560(13) 0.0790(16) 0.0707(15) -0.0413(12) 0.0131(11) -0.0387(12)
O4 0.0629(14) 0.0803(16) 0.0766(16) -0.0506(13) 0.0038(12) -0.0276(12)
O7 0.0813(16) 0.0445(11) 0.127(2) -0.0513(14) -0.0561(16) 0.0341(11)
C37 0.0387(12) 0.0292(10) 0.0333(11) 0.0004(8) -0.0121(9) -0.0081(9)
C5 0.0329(10) 0.0293(10) 0.0256(9) -0.0059(8) -0.0044(8) -0.0040(8)
C6 0.0324(10) 0.0302(10) 0.0252(9) -0.0080(8) -0.0042(8) -0.0036(8)
C10 0.0305(10) 0.0321(10) 0.0251(9) -0.0068(8) -0.0012(8) -0.0022(8)
C21 0.0352(11) 0.0267(9) 0.0266(10) -0.0074(8) -0.0032(8) -0.0007(8)
C20 0.0326(10) 0.0270(9) 0.0281(10) -0.0036(8) -0.0043(8) -0.0022(8)
C11 0.0315(10) 0.0350(11) 0.0268(10) -0.0071(8) -0.0017(8) -0.0041(9)
C25 0.0354(11) 0.0336(10) 0.0215(9) -0.0020(8) -0.0068(8) -0.0050(9)
C42 0.0444(13) 0.0264(10) 0.0382(12) -0.0082(9) -0.0101(10) 0.0076(9)
C16 0.0379(11) 0.0359(11) 0.0266(10) 0.0002(8) -0.0084(8) -0.0059(9)
C1 0.0372(12) 0.0446(13) 0.0272(10) -0.0095(9) 0.0020(9) -0.0057(10)
C38 0.0410(12) 0.0378(11) 0.0274(10) -0.0039(9) -0.0047(9) -0.0110(10)
C26 0.0353(11) 0.0314(10) 0.0274(10) 0.0013(8) -0.0070(8) -0.0016(9)
C22 0.0477(13) 0.0357(11) 0.0332(12) -0.0155(9) -0.0045(10) 0.0023(10)
C36 0.0454(14) 0.0412(13) 0.0383(13) -0.0117(10) -0.0082(10) -0.0101(11)
C19 0.0423(13) 0.0296(11) 0.0442(13) -0.0050(10) -0.0070(10) 0.0043(9)
C41 0.0498(14) 0.0295(11) 0.0402(13) -0.0150(9) -0.0144(11) 0.0084(10)
C15 0.0403(13) 0.0455(13) 0.0373(12) -0.0149(10) -0.0034(10) -0.0125(10)
C7 0.0395(12) 0.0439(13) 0.0352(12) -0.0198(10) -0.0033(10) -0.0078(10)
C18 0.0482(14) 0.0335(12) 0.0514(15) 0.0066(11) -0.0157(12) 0.0025(10)
C30 0.0430(13) 0.0272(10) 0.0425(13) -0.0045(9) -0.0029(10) -0.0006(9)
C4 0.0405(13) 0.0445(13) 0.0387(13) -0.0133(11) -0.0029(10) -0.0138(11)
C8 0.0442(13) 0.0542(15) 0.0352(12) -0.0255(11) -0.0005(10) -0.0041(11)
C17 0.0442(13) 0.0446(13) 0.0391(13) 0.0098(11) -0.0161(10) -0.0046(11)
C23 0.0492(14) 0.0513(14) 0.0269(11) -0.0188(10) -0.0054(10) -0.0015(11)
O1A 0.066(3) 0.036(2) 0.037(3) -0.001(2) 0.005(2) 0.025(2)
C24 0.0465(13) 0.0497(14) 0.0238(10) -0.0064(9) -0.0106(9) -0.0033(11)
C9 0.0369(12) 0.0489(14) 0.0333(12) -0.0174(10) 0.0036(9) -0.0027(10)
C35 0.0440(13) 0.0446(13) 0.0412(13) -0.0144(11) 0.0019(11) -0.0132(11)
C40 0.0492(14) 0.0281(11) 0.0508(15) -0.0154(10) -0.0136(11) 0.0111(10)
C34 0.0444(14) 0.0449(13) 0.0422(13) -0.0121(11) -0.0023(11) -0.0186(11)
C39 0.0461(13) 0.0405(12) 0.0326(11) -0.0085(10) -0.0046(10) -0.0147(10)
C32 0.0499(14) 0.0488(14) 0.0296(11) -0.0054(10) -0.0070(10) -0.0114(12)
C33 0.0426(13) 0.0268(11) 0.0665(18) 0.0084(11) -0.0079(12) 0.0079(10)
C12 0.0352(12) 0.0540(15) 0.0400(13) -0.0144(11) 0.0055(10) -0.0123(11)
C27 0.0494(14) 0.0467(14) 0.0354(13) 0.0076(11) -0.0118(11) 0.0000(11)
C29 0.0508(15) 0.0273(11) 0.0612(17) 0.0039(11) -0.0058(13) 0.0056(10)
C3 0.0389(13) 0.0634(17) 0.0493(15) -0.0118(13) 0.0016(11) -0.0237(13)
C28 0.0549(16) 0.0414(14) 0.0529(16) 0.0146(12) -0.0125(13) 0.0052(12)
C2 0.0387(13) 0.0645(17) 0.0405(14) -0.0125(12) 0.0084(11) -0.0135(12)
C31 0.0499(15) 0.0312(12) 0.0685(19) -0.0215(12) 0.0088(13) 0.0003(11)
C14 0.0460(15) 0.0605(17) 0.0541(17) -0.0205(14) -0.0031(12) -0.0236(13)
C13 0.0398(14) 0.0664(18) 0.0556(17) -0.0183(14) 0.0070(12) -0.0236(13)
Cl1A 0.0632(10) 0.0409(10) 0.0321(7) 0.0003(7) 0.0051(6) 0.0026(8)
Cl4 0.0703(5) 0.0479(4) 0.0680(5) -0.0320(4) -0.0339(4) 0.0170(3)
O2B 0.067(3) 0.027(2) 0.040(2) 0.0095(18) -0.002(2) 0.0154(18)
O2A 0.078(4) 0.031(2) 0.095(5) 0.013(3) -0.004(4) 0.014(2)
O1B 0.138(8) 0.044(4) 0.080(5) -0.030(4) 0.041(5) 0.002(4)
Cl1B 0.126(3) 0.0683(17) 0.0424(10) -0.0007(13) -0.0020(14) -0.0322(15)

loop_
_atom_type_symbol
_atom_type_description
_atom_type_scat_dispersion_real
_atom_type_scat_dispersion_imag
_atom_type_scat_source
C C 0.0033 0.0016 'International Tables Vol C Tables 4.2.6.8 and 6.1.1.4'
H H 0.0000 0.0000 'International Tables Vol C Tables 4.2.6.8 and 6.1.1.4'
Cl Cl 0.1484 0.1585 'International Tables Vol C Tables 4.2.6.8 and 6.1.1.4'
Fe Fe 0.3463 0.8444 'International Tables Vol C Tables 4.2.6.8 and 6.1.1.4'
N N 0.0061 0.0033 'International Tables Vol C Tables 4.2.6.8 and 6.1.1.4'
O O 0.0106 0.0060 'International Tables Vol C Tables 4.2.6.8 and 6.1.1.4'

loop_
_geom_angle_atom_site_label_1
_geom_angle_atom_site_label_2
_geom_angle_atom_site_label_3
_geom_angle
_geom_angle_site_symmetry_1
_geom_angle_site_symmetry_3
_geom_angle_publ_flag
N2 Fe01 N4 101.79(7) . . ?
N2 Fe01 N3 80.88(7) . . ?
N2 Fe01 N1 80.81(7) . . ?
N2 Fe01 N6 96.56(8) . . ?
N4 Fe01 N3 90.90(7) . . ?
N4 Fe01 N1 91.16(7) . . ?
N3 Fe01 N1 161.62(7) . . ?
N5 Fe01 N2 177.50(8) . . ?
N5 Fe01 N4 80.69(7) . . ?
N5 Fe01 N3 98.84(7) . . ?
N5 Fe01 N1 99.53(7) . . ?
N5 Fe01 N6 80.96(7) . . ?
N6 Fe01 N4 161.64(7) . . ?
N6 Fe01 N3 91.52(8) . . ?
N6 Fe01 N1 92.26(8) . . ?
C6 N2 Fe01 119.57(14) . . ?
C6 N2 C10 120.57(17) . . ?
C10 N2 Fe01 119.53(14) . . ?
C20 N4 Fe01 114.64(14) . . ?
C16 N4 Fe01 127.47(15) . . ?
C16 N4 C20 117.89(19) . . ?
C11 N3 Fe01 114.27(14) . . ?
C15 N3 Fe01 128.05(16) . . ?
C15 N3 C11 117.6(2) . . ?
C21 N5 Fe01 119.81(14) . . ?
C21 N5 C25 120.74(18) . . ?
C25 N5 Fe01 119.44(14) . . ?
C5 N1 Fe01 114.40(14) . . ?
C1 N1 Fe01 127.84(15) . . ?
C1 N1 C5 117.76(19) . . ?
C26 N6 Fe01 114.19(14) . . ?
C30 N6 Fe01 128.05(17) . . ?
C30 N6 C26 117.7(2) . . ?
H9A O9 H9B 124.7 . . ?
C34 O3 H3A 109.5 . . ?
O5 C37 C38 126.0(2) . . ?
O5 C37 C36 116.7(2) . . ?
C38 C37 C36 117.32(19) . . ?
N1 C5 C6 113.49(18) . . ?
N1 C5 C4 122.7(2) . . ?
C4 C5 C6 123.8(2) . . ?
N2 C6 C5 111.51(17) . . ?
N2 C6 C7 121.0(2) . . ?
C7 C6 C5 127.5(2) . . ?
N2 C10 C11 111.55(18) . . ?
N2 C10 C9 120.7(2) . . ?
C9 C10 C11 127.8(2) . . ?
N5 C21 C20 111.58(17) . . ?
N5 C21 C22 121.1(2) . . ?
C22 C21 C20 127.3(2) . . ?
N4 C20 C21 113.15(18) . . ?
N4 C20 C19 122.1(2) . . ?
C19 C20 C21 124.7(2) . . ?
N3 C11 C10 113.54(19) . . ?
N3 C11 C12 122.2(2) . . ?
C12 C11 C10 124.3(2) . . ?
N5 C25 C26 111.47(18) . . ?
N5 C25 C24 120.5(2) . . ?
C24 C25 C26 128.0(2) . . ?
O8 C42 C41 122.9(2) . . ?
O8 C42 C40 118.71(19) . 2_567 ?
C41 C42 C40 118.4(2) . 2_567 ?
N4 C16 H16 118.8 . . ?
N4 C16 C17 122.4(2) . . ?
C17 C16 H16 118.8 . . ?
N1 C1 H1 118.8 . . ?
N1 C1 C2 122.3(2) . . ?
C2 C1 H1 118.8 . . ?
C37 C38 Cl3 118.67(18) . . ?
C37 C38 C39 123.6(2) . . ?
C39 C38 Cl3 117.61(18) . . ?
N6 C26 C25 113.69(18) . . ?
N6 C26 C27 122.4(2) . . ?
C27 C26 C25 123.9(2) . . ?
C21 C22 H22 120.8 . . ?
C23 C22 C21 118.3(2) . . ?
C23 C22 H22 120.8 . . ?
O4 C36 C37 118.5(2) . . ?
O4 C36 C35 123.3(3) . . ?
C35 C36 C37 118.2(2) . . ?
C20 C19 H19 120.5 . . ?
C18 C19 C20 119.0(2) . . ?
C18 C19 H19 120.5 . . ?
C42 C41 C40 123.0(2) . . ?
C42 C41 Cl4 118.52(19) . . ?
C40 C41 Cl4 118.50(17) . . ?
N3 C15 H15 118.5 . . ?
N3 C15 C14 123.0(2) . . ?
C14 C15 H15 118.5 . . ?
C6 C7 H7 120.8 . . ?
C8 C7 C6 118.5(2) . . ?
C8 C7 H7 120.8 . . ?
C19 C18 H18 120.5 . . ?
C17 C18 C19 118.9(2) . . ?
C17 C18 H18 120.5 . . ?
N6 C30 H30 118.9 . . ?
N6 C30 C29 122.2(2) . . ?
C29 C30 H30 118.9 . . ?
C5 C4 C3 118.5(2) . . ?
C5 C4 H4 118(2) . . ?
C3 C4 H4 123(2) . . ?
C7 C8 H8 119.7 . . ?
C7 C8 C9 120.5(2) . . ?
C9 C8 H8 119.7 . . ?
C16 C17 H17 120.2 . . ?
C18 C17 C16 119.6(2) . . ?
C18 C17 H17 120.2 . . ?
C22 C23 H23 119.8 . . ?
C24 C23 C22 120.3(2) . . ?
C24 C23 H23 119.8 . . ?
C31 O1A H1A 109.5 . . ?
C25 C24 H24 120.5 . . ?
C23 C24 C25 119.0(2) . . ?
C23 C24 H24 120.5 . . ?
C10 C9 C8 118.8(2) . . ?
C10 C9 H9 120.6 . . ?
C8 C9 H9 120.6 . . ?
C36 C35 Cl2 118.19(19) . . ?
C34 C35 Cl2 120.8(2) . . ?
C34 C35 C36 121.0(2) . . ?
O7 C40 C42 118.7(2) . 2_567 ?
O7 C40 C41 122.7(2) . . ?
C41 C40 C42 118.62(19) . 2_567 ?
O3 C34 C35 121.9(2) . . ?
O3 C34 C39 115.9(2) . . ?
C35 C34 C39 122.2(2) . . ?
O6 C39 C38 126.2(2) . . ?
O6 C39 C34 116.4(2) . . ?
C38 C39 C34 117.4(2) . . ?
C33 C32 C31 122.6(2) . . ?
C33 C32 Cl1A 126.7(2) . . ?
C33 C32 Cl1B 107.5(2) . . ?
C31 C32 Cl1A 110.6(2) . . ?
C31 C32 Cl1B 129.7(2) . . ?
C32 C33 C31 118.9(2) . 2_677 ?
O2B C33 C32 112.1(3) . . ?
O2B C33 C31 128.0(3) . 2_677 ?
O2A C33 C32 133.2(4) . . ?
O2A C33 C31 105.7(4) . 2_677 ?
O2A C33 O2B 32.7(3) . . ?
C11 C12 H12 120.6 . . ?
C11 C12 C13 118.8(2) . . ?
C13 C12 H12 120.6 . . ?
C26 C27 H27 120.7 . . ?
C26 C27 C28 118.5(3) . . ?
C28 C27 H27 120.7 . . ?
C30 C29 H29 120.1 . . ?
C28 C29 C30 119.9(2) . . ?
C28 C29 H29 120.1 . . ?
C4 C3 H3 120.4 . . ?
C2 C3 C4 119.3(2) . . ?
C2 C3 H3 120.4 . . ?
C27 C28 H28 120.4 . . ?
C29 C28 C27 119.2(2) . . ?
C29 C28 H28 120.4 . . ?
C1 C2 H2 120.3 . . ?
C3 C2 C1 119.4(2) . . ?
C3 C2 H2 120.3 . . ?
O1A C31 C32 129.0(4) . . ?
O1A C31 C33 111.6(4) . 2_677 ?
C32 C31 C33 118.5(2) . 2_677 ?
O1B C31 C32 109.4(4) . . ?
C15 C14 H14 120.5 . . ?
C13 C14 C15 119.0(2) . . ?
C13 C14 H14 120.5 . . ?
C12 C13 H13 120.3 . . ?
C14 C13 C12 119.3(2) . . ?
C14 C13 H13 120.3 . . ?
O2A O2B C33 72.4(6) . . ?
O2B O2A C33 74.9(7) . . ?
C31 O1B H1B 109.5 . . ?

loop_
_geom_bond_atom_site_label_1
_geom_bond_atom_site_label_2
_geom_bond_distance
_geom_bond_site_symmetry_2
_geom_bond_publ_flag
Fe01 N2 1.8871(17) . ?
Fe01 N4 1.9819(18) . ?
Fe01 N3 1.9839(19) . ?
Fe01 N5 1.8859(16) . ?
Fe01 N1 1.9869(18) . ?
Fe01 N6 1.9808(18) . ?
Cl3 C38 1.730(2) . ?
Cl2 C35 1.724(3) . ?
O5 C37 1.241(3) . ?
N2 C6 1.351(3) . ?
N2 C10 1.351(3) . ?
O8 C42 1.294(3) . ?
N4 C20 1.367(3) . ?
N4 C16 1.340(3) . ?
N3 C11 1.371(3) . ?
N3 C15 1.345(3) . ?
N5 C21 1.347(3) . ?
N5 C25 1.351(3) . ?
N1 C5 1.366(3) . ?
N1 C1 1.345(3) . ?
N6 C26 1.364(3) . ?
N6 C30 1.346(3) . ?
O9 H9A 0.7434 . ?
O9 H9B 0.9320 . ?
O6 C39 1.240(3) . ?
O3 H3A 0.8200 . ?
O3 C34 1.324(3) . ?
O4 C36 1.209(3) . ?
O7 C40 1.269(3) . ?
C37 C38 1.396(3) . ?
C37 C36 1.552(3) . ?
C5 C6 1.472(3) . ?
C5 C4 1.377(3) . ?
C6 C7 1.385(3) . ?
C10 C11 1.467(3) . ?
C10 C9 1.383(3) . ?
C21 C20 1.471(3) . ?
C21 C22 1.390(3) . ?
C20 C19 1.386(3) . ?
C11 C12 1.385(3) . ?
C25 C26 1.468(3) . ?
C25 C24 1.388(3) . ?
C42 C41 1.386(3) . ?
C42 C40 1.494(3) 2_567 ?
C16 H16 0.9300 . ?
C16 C17 1.385(3) . ?
C1 H1 0.9300 . ?
C1 C2 1.381(4) . ?
C38 C39 1.400(3) . ?
C26 C27 1.390(3) . ?
C22 H22 0.9300 . ?
C22 C23 1.387(4) . ?
C36 C35 1.443(3) . ?
C19 H19 0.9300 . ?
C19 C18 1.382(4) . ?
C41 C40 1.401(3) . ?
C41 Cl4 1.741(2) . ?
C15 H15 0.9300 . ?
C15 C14 1.383(4) . ?
C7 H7 0.9300 . ?
C7 C8 1.380(3) . ?
C18 H18 0.9300 . ?
C18 C17 1.380(4) . ?
C30 H30 0.9300 . ?
C30 C29 1.391(4) . ?
C4 C3 1.389(4) . ?
C4 H4 0.93(4) . ?
C8 H8 0.9300 . ?
C8 C9 1.385(4) . ?
C17 H17 0.9300 . ?
C23 H23 0.9300 . ?
C23 C24 1.383(4) . ?
O1A H1A 0.8200 . ?
O1A C31 1.336(6) . ?
C24 H24 0.9300 . ?
C9 H9 0.9300 . ?
C35 C34 1.346(3) . ?
C34 C39 1.511(4) . ?
C32 C33 1.370(4) . ?
C32 C31 1.394(4) . ?
C32 Cl1A 1.734(3) . ?
C32 Cl1B 1.779(4) . ?
C33 C31 1.460(4) 2_677 ?
C33 O2B 1.355(5) . ?
C33 O2A 1.338(6) . ?
C12 H12 0.9300 . ?
C12 C13 1.389(4) . ?
C27 H27 0.9300 . ?
C27 C28 1.393(4) . ?
C29 H29 0.9300 . ?
C29 C28 1.363(4) . ?
C3 H3 0.9300 . ?
C3 C2 1.378(4) . ?
C28 H28 0.9300 . ?
C2 H2 0.9300 . ?
C31 O1B 1.298(7) . ?
C14 H14 0.9300 . ?
C14 C13 1.382(4) . ?
C13 H13 0.9300 . ?
O2B O2A 0.759(7) . ?
O1B H1B 0.8200 . ?

loop_
_geom_torsion_atom_site_label_1
_geom_torsion_atom_site_label_2
_geom_torsion_atom_site_label_3
_geom_torsion_atom_site_label_4
_geom_torsion
_geom_torsion_site_symmetry_1
_geom_torsion_site_symmetry_2
_geom_torsion_site_symmetry_3
_geom_torsion_site_symmetry_4
_geom_torsion_publ_flag
Fe01 N2 C6 C5 5.3(2) . . . . ?
Fe01 N2 C6 C7 -173.46(18) . . . . ?
Fe01 N2 C10 C11 -5.4(2) . . . . ?
Fe01 N2 C10 C9 173.48(18) . . . . ?
Fe01 N4 C20 C21 3.8(2) . . . . ?
Fe01 N4 C20 C19 -177.72(18) . . . . ?
Fe01 N4 C16 C17 178.64(18) . . . . ?
Fe01 N3 C11 C10 -1.1(2) . . . . ?
Fe01 N3 C11 C12 178.3(2) . . . . ?
Fe01 N3 C15 C14 -177.7(2) . . . . ?
Fe01 N5 C21 C20 -0.5(2) . . . . ?
Fe01 N5 C21 C22 -178.42(18) . . . . ?
Fe01 N5 C25 C26 -0.5(2) . . . . ?
Fe01 N5 C25 C24 179.16(18) . . . . ?
Fe01 N1 C5 C6 -0.2(2) . . . . ?
Fe01 N1 C5 C4 -179.09(19) . . . . ?
Fe01 N1 C1 C2 179.5(2) . . . . ?
Fe01 N6 C26 C25 5.4(2) . . . . ?
Fe01 N6 C26 C27 -173.89(19) . . . . ?
Fe01 N6 C30 C29 175.08(19) . . . . ?
Cl3 C38 C39 O6 -2.3(4) . . . . ?
Cl3 C38 C39 C34 178.4(2) . . . . ?
Cl2 C35 C34 O3 2.3(4) . . . . ?
Cl2 C35 C34 C39 -176.8(2) . . . . ?
O5 C37 C38 Cl3 1.0(3) . . . . ?
O5 C37 C38 C39 -175.7(2) . . . . ?
O5 C37 C36 O4 -1.4(4) . . . . ?
O5 C37 C36 C35 178.6(2) . . . . ?
N2 C6 C7 C8 -0.2(4) . . . . ?
N2 C10 C11 N3 4.0(3) . . . . ?
N2 C10 C11 C12 -175.4(2) . . . . ?
N2 C10 C9 C8 0.1(4) . . . . ?
O8 C42 C41 C40 -179.6(3) . . . . ?
O8 C42 C41 Cl4 -0.6(4) . . . . ?
N4 Fe01 N2 C6 -93.61(17) . . . . ?
N4 Fe01 N2 C10 92.90(17) . . . . ?
N4 Fe01 N5 C21 2.01(16) . . . . ?
N4 Fe01 N5 C25 -176.88(17) . . . . ?
N4 C20 C19 C18 -1.4(4) . . . . ?
N4 C16 C17 C18 -0.4(4) . . . . ?
N3 Fe01 N2 C6 177.38(17) . . . . ?
N3 Fe01 N2 C10 3.89(16) . . . . ?
N3 Fe01 N5 C21 91.47(17) . . . . ?
N3 Fe01 N5 C25 -87.42(17) . . . . ?
N3 C11 C12 C13 -0.5(4) . . . . ?
N3 C15 C14 C13 -0.1(5) . . . . ?
N5 C21 C20 N4 -2.3(3) . . . . ?
N5 C21 C20 C19 179.4(2) . . . . ?
N5 C21 C22 C23 -0.4(4) . . . . ?
N5 C25 C26 N6 -3.3(3) . . . . ?
N5 C25 C26 C27 176.0(2) . . . . ?
N5 C25 C24 C23 -1.1(4) . . . . ?
N1 Fe01 N2 C6 -4.34(16) . . . . ?
N1 Fe01 N2 C10 -177.83(17) . . . . ?
N1 Fe01 N5 C21 -87.61(17) . . . . ?
N1 Fe01 N5 C25 93.50(17) . . . . ?
N1 C5 C6 N2 -3.1(3) . . . . ?
N1 C5 C6 C7 175.6(2) . . . . ?
N1 C5 C4 C3 -0.6(4) . . . . ?
N1 C1 C2 C3 -0.5(4) . . . . ?
N6 Fe01 N2 C6 86.89(17) . . . . ?
N6 Fe01 N2 C10 -86.59(17) . . . . ?
N6 Fe01 N5 C21 -178.40(17) . . . . ?
N6 Fe01 N5 C25 2.72(16) . . . . ?
N6 C26 C27 C28 -1.8(4) . . . . ?
N6 C30 C29 C28 -1.4(4) . . . . ?
O3 C34 C39 O6 2.7(4) . . . . ?
O3 C34 C39 C38 -177.9(3) . . . . ?
O4 C36 C35 Cl2 -2.6(4) . . . . ?
O4 C36 C35 C34 179.1(3) . . . . ?
C37 C38 C39 O6 174.5(3) . . . . ?
C37 C38 C39 C34 -4.9(4) . . . . ?
C37 C36 C35 Cl2 177.39(19) . . . . ?
C37 C36 C35 C34 -0.9(4) . . . . ?
C5 N1 C1 C2 0.5(4) . . . . ?
C5 C6 C7 C8 -178.7(2) . . . . ?
C5 C4 C3 C2 0.6(5) . . . . ?
C6 N2 C10 C11 -178.83(19) . . . . ?
C6 N2 C10 C9 0.1(3) . . . . ?
C6 C5 C4 C3 -179.4(2) . . . . ?
C6 C7 C8 C9 0.4(4) . . . . ?
C10 N2 C6 C5 178.72(19) . . . . ?
C10 N2 C6 C7 0.0(3) . . . . ?
C10 C11 C12 C13 178.8(3) . . . . ?
C21 N5 C25 C26 -179.40(19) . . . . ?
C21 N5 C25 C24 0.3(3) . . . . ?
C21 C20 C19 C18 176.9(2) . . . . ?
C21 C22 C23 C24 -0.4(4) . . . . ?
C20 N4 C16 C17 -1.4(3) . . . . ?
C20 C21 C22 C23 -178.0(2) . . . . ?
C20 C19 C18 C17 -0.5(4) . . . . ?
C11 N3 C15 C14 0.0(4) . . . . ?
C11 C10 C9 C8 178.8(2) . . . . ?
C11 C12 C13 C14 0.4(5) . . . . ?
C25 N5 C21 C20 178.40(19) . . . . ?
C25 N5 C21 C22 0.4(3) . . . . ?
C25 C26 C27 C28 179.0(2) . . . . ?
C42 C41 C40 O7 -178.6(3) . . . . ?
C42 C41 C40 C42 0.8(5) . . . 2_567 ?
C16 N4 C20 C21 -176.13(19) . . . . ?
C16 N4 C20 C19 2.3(3) . . . . ?
C1 N1 C5 C6 179.0(2) . . . . ?
C1 N1 C5 C4 0.0(3) . . . . ?
C38 C37 C36 O4 177.6(3) . . . . ?
C38 C37 C36 C35 -2.4(3) . . . . ?
C26 N6 C30 C29 -1.9(4) . . . . ?
C26 C25 C24 C23 178.6(2) . . . . ?
C26 C27 C28 C29 -1.6(4) . . . . ?
C22 C21 C20 N4 175.5(2) . . . . ?
C22 C21 C20 C19 -2.9(4) . . . . ?
C22 C23 C24 C25 1.1(4) . . . . ?
C36 C37 C38 Cl3 -177.93(18) . . . . ?
C36 C37 C38 C39 5.4(4) . . . . ?
C36 C35 C34 O3 -179.5(3) . . . . ?
C36 C35 C34 C39 1.4(5) . . . . ?
C19 C18 C17 C16 1.4(4) . . . . ?
C15 N3 C11 C10 -179.1(2) . . . . ?
C15 N3 C11 C12 0.3(4) . . . . ?
C15 C14 C13 C12 -0.1(5) . . . . ?
C7 C8 C9 C10 -0.4(4) . . . . ?
C30 N6 C26 C25 -177.2(2) . . . . ?
C30 N6 C26 C27 3.5(3) . . . . ?
C30 C29 C28 C27 3.1(4) . . . . ?
C4 C5 C6 N2 175.8(2) . . . . ?
C4 C5 C6 C7 -5.5(4) . . . . ?
C4 C3 C2 C1 -0.1(5) . . . . ?
C24 C25 C26 N6 177.1(2) . . . . ?
C24 C25 C26 C27 -3.6(4) . . . . ?
C9 C10 C11 N3 -174.8(2) . . . . ?
C9 C10 C11 C12 5.8(4) . . . . ?
C35 C34 C39 O6 -178.1(3) . . . . ?
C35 C34 C39 C38 1.3(4) . . . . ?
C40 C42 C41 C40 -0.8(5) 2_567 . . . ?
C40 C42 C41 Cl4 178.3(2) 2_567 . . . ?
C32 C33 O2B O2A -137.1(8) . . . . ?
C32 C33 O2A O2B 59.8(11) . . . . ?
C33 C32 C31 O1A -169.2(5) . . . . ?
C33 C32 C31 C33 -1.3(5) . . . 2_677 ?
C33 C32 C31 O1B 164.5(6) . . . . ?
C31 C32 C33 C31 1.3(5) . . . 2_677 ?
C31 C32 C33 O2B -168.4(4) . . . . ?
C31 C32 C33 O2A 161.3(5) . . . . ?
C31 C33 O2B O2A 54.4(10) 2_677 . . . ?
C31 C33 O2A O2B -138.3(8) 2_677 . . . ?
Cl1A C32 C33 C31 -177.4(2) . . . 2_677 ?
Cl1A C32 C33 O2A -17.4(7) . . . . ?
Cl1A C32 C31 O1A 9.7(6) . . . . ?
Cl1A C32 C31 C33 177.6(2) . . . 2_677 ?
Cl4 C41 C40 O7 2.4(4) . . . . ?
Cl4 C41 C40 C42 -178.3(2) . . . 2_567 ?
Cl1B C32 C33 C31 178.3(3) . . . 2_677 ?
Cl1B C32 C33 O2B 8.7(4) . . . . ?
Cl1B C32 C33 O2A -21.6(6) . . . . ?
Cl1B C32 C31 C33 -177.6(3) . . . 2_677 ?
Cl1B C32 C31 O1B -11.9(6) . . . . ?
